data_2022256
loop_
_publ_author_name
'Gardner, Heather C.'
'Kennedy, Alan R.'
'McCarney, Karen M.'
'Staunton, Edward'
'Stewart, Heather'
'Teat, Simon J.'

_publ_section_title
;
 Structures of five salt forms of disulfonated monoazo dyes
;
_journal_coeditor_code YF3208
_journal_issue 10
_journal_name_full 'Acta Crystallographica Section C'
_journal_page_first 972
_journal_page_last 981
_journal_paper_doi 10.1107/S2053229620012735
_journal_volume 76
_journal_year 2020
_chemical_formula_iupac '[Mg (H2 O)6] (C12 H10 N3 O6 S2)2, 8H2 O'
_chemical_formula_moiety 'H12 Mg O6 2+, 2(C12 H10 N3 O3 S2 -), 8(H2 O1)'
_chemical_formula_sum 'C24 H48 Mg N6 O26 S4'
_chemical_formula_weight 989.23
_chemical_name_systematic
;Hexaaquamagnesium
bis{2-(4-amino-3-sulfonatophenyl)-1-(4-sulfonatophenyl)diazenium} octahydrate
;
_space_group_crystal_system monoclinic
_space_group_IT_number 15
_space_group_name_Hall '-C 2yc'
_space_group_name_H-M_alt 'C 1 2/c 1'
_atom_sites_solution_hydrogens mixed
_audit_creation_method SHELXL-2014/7
_cell_angle_alpha 90
_cell_angle_beta 111.178(9)
_cell_angle_gamma 90
_cell_formula_units_Z 4
_cell_length_a 36.896(3)
_cell_length_b 6.7806(4)
_cell_length_c 17.9140(12)
_cell_measurement_reflns_used 1905
_cell_measurement_temperature 123(2)
_cell_measurement_theta_max 73.0782
_cell_measurement_theta_min 4.3006
_cell_volume 4179.0(6)
_computing_cell_refinement
;
CrysAlis PRO (Rigaku OD, 2019)
;
_computing_data_collection
;
CrysAlis PRO (Rigaku OD, 2019)
;
_computing_data_reduction
;
CrysAlis PRO (Rigaku OD, 2019)
;
_computing_molecular_graphics
;
Mercury (Macrae <i>et al.</i>,  2020) and ORTEP-3 (Farrugia,
2012)
;
_computing_publication_material
;
SHELXL2014 (Sheldrick, 2015)
;
_computing_structure_refinement
;
SHELXL2014 (Sheldrick, 2015) and WinGX (Farrugia, 2012)
;
_computing_structure_solution
;
SIR92 (Altomare <i>et al.</i>,  1994)
;
_diffrn_ambient_temperature 123(2)
_diffrn_measured_fraction_theta_full 0.996
_diffrn_measured_fraction_theta_max 0.975
_diffrn_measurement_device_type 'Oxford Diffraction Gemini S'
_diffrn_measurement_method '\w scans'
_diffrn_radiation_type CuK\a
_diffrn_radiation_wavelength 1.5418
_diffrn_reflns_av_R_equivalents 0.0394
_diffrn_reflns_av_unetI/netI 0.0537
_diffrn_reflns_limit_h_max 45
_diffrn_reflns_limit_h_min -38
_diffrn_reflns_limit_k_max 8
_diffrn_reflns_limit_k_min -6
_diffrn_reflns_limit_l_max 15
_diffrn_reflns_limit_l_min -21
_diffrn_reflns_number 7541
_diffrn_reflns_theta_full 70.000
_diffrn_reflns_theta_max 73.230
_diffrn_reflns_theta_min 4.981
_diffrn_source 'sealed tube'
_diffrn_standards_decay_% 0
_diffrn_standards_interval_count 0
_diffrn_standards_interval_time 0
_diffrn_standards_number 0
_exptl_absorpt_coefficient_mu 3.122
_exptl_absorpt_correction_T_max 1.00000
_exptl_absorpt_correction_T_min 0.57212
_exptl_absorpt_correction_type multi-scan
_exptl_absorpt_process_details
;
(CrysAlis PRO; Rigaku OD, 2019)
;
_exptl_crystal_colour red
_exptl_crystal_density_diffrn 1.572
_exptl_crystal_description 'long needle'
_exptl_crystal_F_000 2072
_exptl_crystal_size_max 0.5
_exptl_crystal_size_mid 0.05
_exptl_crystal_size_min 0.03
_refine_diff_density_max 0.804
_refine_diff_density_min -0.377
_refine_ls_extinction_method none
_refine_ls_goodness_of_fit_ref 1.059
_refine_ls_hydrogen_treatment mixed
_refine_ls_matrix_type full
_refine_ls_number_parameters 359
_refine_ls_number_reflns 4093
_refine_ls_number_restraints 110
_refine_ls_restrained_S_all 1.056
_refine_ls_R_factor_all 0.0645
_refine_ls_R_factor_gt 0.0503
_refine_ls_shift/su_max 0.000
_refine_ls_shift/su_mean 0.000
_refine_ls_structure_factor_coef Fsqd
_refine_ls_weighting_details 'w=1/[\s^2^(Fo^2^)+(0.0813P)^2^+0.7784P] where P=(Fo^2^+2Fc^2^)/3'
_refine_ls_weighting_scheme calc
_refine_ls_wR_factor_gt 0.1281
_refine_ls_wR_factor_ref 0.1429
_reflns_number_gt 3287
_reflns_number_total 4093
_reflns_threshold_expression 'I > 2\s(I)'
_cod_data_source_file yf3208sup1.cif
_cod_data_source_block IV
_cod_depositor_comments 'Adding full bibliography for 2022253--2022257.cif.'
_cod_original_sg_symbol_H-M 'C 2/c'
_cod_database_code 2022256
_cod_database_fobs_code 2022256
_shelx_space_group_comment
;
The symmetry employed for this shelxl refinement is uniquely defined
by the following loop, which should always be used as a source of
symmetry information in preference to the above space-group names.
They are only intended as comments.
;

loop_
_space_group_symop_operation_xyz
'x, y, z'
'-x, y, -z+1/2'
'x+1/2, y+1/2, z'
'-x+1/2, y+1/2, -z+1/2'
'-x, -y, -z'
'x, -y, z-1/2'
'-x+1/2, -y+1/2, -z'
'x+1/2, -y+1/2, z-1/2'

loop_
_atom_site_type_symbol
_atom_site_label
_atom_site_fract_x
_atom_site_fract_y
_atom_site_fract_z
_atom_site_U_iso_or_equiv
_atom_site_adp_type
_atom_site_calc_flag
_atom_site_occupancy
_atom_site_disorder_assembly
_atom_site_disorder_group
Mg Mg1 -0.2500 0.2500 0.0000 0.0176(3) Uani d 1 . .
S S1 -0.19426(2) 0.24840(8) -0.24675(4) 0.01688(17) Uani d 1 . .
O O1 -0.19535(5) 0.3776(3) -0.31234(11) 0.0241(4) Uani d 1 . .
O O2 -0.20622(5) 0.0469(3) -0.27349(11) 0.0228(4) Uani d 1 . .
O O3 -0.21518(5) 0.3271(3) -0.19768(11) 0.0229(4) Uani d 1 . .
O O1W -0.24688(6) 0.1251(3) -0.10154(11) 0.0251(4) Uani d 1 . .
O O2W -0.27304(6) 0.5014(3) -0.06023(12) 0.0281(4) Uani d 1 . .
O O3W -0.30486(6) 0.1320(3) -0.02226(12) 0.0246(4) Uani d 1 . .
O O4W -0.31418(6) 0.7439(3) 0.00138(13) 0.0266(4) Uani d 1 . .
O O5W -0.29954(6) 0.7674(3) 0.16593(12) 0.0236(4) Uani d 1 . .
O O6W -0.39177(7) 0.7067(3) -0.07645(14) 0.0334(5) Uani d 1 . .
O O7W 0.0109(5) 0.219(3) -0.1575(12) 0.0307(19) Uani d 0.638(12) A 1
H H13W 0.0139(17) 0.346(4) -0.146(4) 0.046 Uiso d 0.6377 A 1
H H14W 0.0355(7) 0.186(8) -0.144(4) 0.046 Uiso d 0.6377 A 1
N N1 -0.02640(7) 0.2391(3) -0.04636(14) 0.0204(5) Uani d 1 . .
N N2 -0.01425(7) 0.2547(3) 0.03076(14) 0.0213(5) Uani d 1 . .
N N3 0.13859(7) 0.2773(4) 0.22824(16) 0.0233(5) Uani d 1 . .
C C1 -0.14448(8) 0.2379(3) -0.18386(15) 0.0168(5) Uani d 1 . .
C C2 -0.13333(8) 0.2471(4) -0.10121(16) 0.0206(5) Uani d 1 . .
H H2 -0.1524 0.2538 -0.0771 0.025 Uiso calc 1 . .
C C3 -0.09400(8) 0.2462(4) -0.05389(16) 0.0214(5) Uani d 1 . .
H H3 -0.0858 0.2528 0.0028 0.026 Uiso calc 1 . .
C C4 -0.06672(8) 0.2355(4) -0.09123(16) 0.0196(5) Uani d 1 . .
C C5 -0.07798(8) 0.2241(4) -0.17404(17) 0.0214(5) Uani d 1 . .
H H5 -0.0590 0.2161 -0.1982 0.026 Uiso calc 1 . .
C C6 -0.11712(8) 0.2245(4) -0.22083(16) 0.0213(5) Uani d 1 . .
H H6 -0.1253 0.2158 -0.2775 0.026 Uiso calc 1 . .
C C7 0.02395(8) 0.2602(4) 0.07415(17) 0.0204(5) Uani d 1 . .
C C8 0.03296(8) 0.2748(4) 0.15798(17) 0.0236(6) Uani d 1 . .
H H8 0.0123 0.2806 0.1778 0.028 Uiso calc 1 . .
C C9 0.07028(8) 0.2807(4) 0.21070(16) 0.0213(5) Uani d 1 . .
C C10 0.10190(8) 0.2726(3) 0.18162(17) 0.0191(5) Uani d 1 . .
C C11 0.09238(8) 0.2577(4) 0.09611(17) 0.0208(5) Uani d 1 . .
H H11 0.1128 0.2518 0.0758 0.025 Uiso calc 1 . .
C C12 0.05534(8) 0.2519(4) 0.04459(16) 0.0209(5) Uani d 1 . .
H H12 0.0499 0.2424 -0.0113 0.025 Uiso calc 1 . .
S S2 0.0782(2) 0.2875(14) 0.3153(3) 0.0256(5) Uani d 0.638(12) A 1
O O4 0.0564(3) 0.1246(16) 0.3309(10) 0.0390(19) Uani d 0.638(12) A 1
O O5 0.0628(3) 0.4763(12) 0.3280(5) 0.0439(16) Uani d 0.638(12) A 1
O O6 0.11985(18) 0.2653(15) 0.3606(4) 0.0542(18) Uani d 0.638(12) A 1
S S2A 0.0753(4) 0.300(3) 0.3128(5) 0.0256(5) Uani d 0.362(12) A 2
O O4A 0.0650(7) 0.105(3) 0.3300(19) 0.0390(19) Uani d 0.362(12) A 2
O O5A 0.0488(4) 0.454(2) 0.3169(10) 0.0439(16) Uani d 0.362(12) A 2
O O6A 0.1150(3) 0.362(3) 0.3546(7) 0.0542(18) Uani d 0.362(12) A 2
O O8W 0.0158(10) 0.189(5) -0.149(2) 0.0307(19) Uani d 0.362(12) A 2
H H16W 0.0210 0.3101 -0.1623 0.046 Uiso d 0.362(12) A 2
H H15W 0.0203 0.1197 -0.1863 0.046 Uiso d 0.362(12) A 2
H H2N 0.1562(12) 0.280(5) 0.207(2) 0.029(9) Uiso d 1 . .
H H1N -0.0114(12) 0.226(5) -0.072(3) 0.034(10) Uiso d 1 . .
H H3N 0.1447(14) 0.299(6) 0.277(3) 0.049(13) Uiso d 1 . .
H H3W -0.2859(8) 0.594(4) -0.0471(17) 0.024(8) Uiso d 1 . .
H H1W -0.2378(11) 0.172(5) -0.1364(17) 0.044(11) Uiso d 1 . .
H H9W -0.2895(10) 0.882(3) 0.184(2) 0.043(11) Uiso d 1 . .
H H8W -0.3098(11) 0.729(6) 0.0521(7) 0.051(13) Uiso d 1 . .
H H11W -0.4034(11) 0.606(3) -0.105(2) 0.052(13) Uiso d 1 . .
H H7W -0.3385(4) 0.707(5) -0.0197(19) 0.033(10) Uiso d 1 . .
H H5W -0.3086(11) 0.0055(18) -0.021(2) 0.046(11) Uiso d 1 . .
H H4W -0.2777(11) 0.523(6) -0.1107(9) 0.051(12) Uiso d 1 . .
H H12W -0.4031(12) 0.806(4) -0.106(2) 0.063(15) Uiso d 1 . .
H H6W -0.3258(7) 0.173(5) -0.0602(19) 0.049(12) Uiso d 1 . .
H H2W -0.2649(8) 0.043(4) -0.1293(18) 0.037(10) Uiso d 1 . .
H H10W -0.2840(9) 0.691(4) 0.2032(18) 0.046(12) Uiso d 1 . .

loop_
_atom_site_aniso_label
_atom_site_aniso_U_11
_atom_site_aniso_U_22
_atom_site_aniso_U_33
_atom_site_aniso_U_12
_atom_site_aniso_U_13
_atom_site_aniso_U_23
Mg1 0.0180(6) 0.0191(5) 0.0148(6) -0.0012(4) 0.0050(5) -0.0003(4)
S1 0.0136(3) 0.0195(3) 0.0170(3) 0.0002(2) 0.0048(2) 0.0011(2)
O1 0.0195(9) 0.0282(9) 0.0237(9) 0.0023(8) 0.0066(7) 0.0069(8)
O2 0.0192(9) 0.0236(9) 0.0221(9) -0.0023(7) 0.0036(7) -0.0017(7)
O3 0.0194(9) 0.0272(9) 0.0224(9) 0.0016(8) 0.0079(7) 0.0002(7)
O1W 0.0291(10) 0.0299(10) 0.0183(9) -0.0098(8) 0.0111(8) -0.0059(8)
O2W 0.0354(11) 0.0270(10) 0.0223(9) 0.0094(9) 0.0108(8) 0.0063(8)
O3W 0.0183(9) 0.0268(9) 0.0254(9) -0.0036(8) 0.0038(7) -0.0002(7)
O4W 0.0221(10) 0.0314(10) 0.0263(10) -0.0012(8) 0.0088(8) 0.0004(8)
O5W 0.0195(9) 0.0237(9) 0.0266(10) 0.0000(7) 0.0070(8) -0.0002(7)
O6W 0.0271(11) 0.0371(11) 0.0323(12) -0.0032(9) 0.0064(9) -0.0008(9)
O7W 0.020(5) 0.042(6) 0.029(4) 0.008(3) 0.008(3) 0.006(3)
N1 0.0168(11) 0.0244(11) 0.0193(11) 0.0004(8) 0.0056(9) -0.0003(8)
N2 0.0181(11) 0.0248(10) 0.0192(11) 0.0000(8) 0.0048(9) -0.0001(8)
N3 0.0158(11) 0.0311(12) 0.0223(12) -0.0035(9) 0.0062(9) -0.0025(9)
C1 0.0151(12) 0.0170(10) 0.0167(12) 0.0009(9) 0.0040(9) 0.0020(9)
C2 0.0178(13) 0.0255(12) 0.0193(13) 0.0012(10) 0.0077(10) 0.0000(9)
C3 0.0185(13) 0.0280(12) 0.0161(12) -0.0013(10) 0.0042(10) 0.0007(9)
C4 0.0175(12) 0.0188(11) 0.0211(13) -0.0007(9) 0.0054(10) 0.0007(9)
C5 0.0190(13) 0.0239(12) 0.0222(13) -0.0002(10) 0.0087(11) 0.0013(10)
C6 0.0182(13) 0.0257(12) 0.0193(12) 0.0000(10) 0.0061(10) 0.0003(9)
C7 0.0178(13) 0.0219(12) 0.0208(13) -0.0016(10) 0.0062(10) -0.0008(9)
C8 0.0168(12) 0.0324(13) 0.0227(13) -0.0021(11) 0.0086(10) -0.0028(10)
C9 0.0199(13) 0.0268(13) 0.0185(12) -0.0026(10) 0.0086(10) -0.0021(9)
C10 0.0167(12) 0.0166(11) 0.0244(13) -0.0013(9) 0.0078(10) -0.0009(9)
C11 0.0206(13) 0.0201(11) 0.0241(13) -0.0003(10) 0.0111(11) 0.0005(9)
C12 0.0217(13) 0.0229(12) 0.0188(12) -0.0015(10) 0.0080(10) 0.0001(9)
S2 0.0164(10) 0.0416(12) 0.0181(4) -0.0034(8) 0.0056(5) -0.0033(5)
O4 0.055(5) 0.041(2) 0.0269(12) -0.002(3) 0.022(4) 0.001(2)
O5 0.067(5) 0.040(2) 0.026(3) 0.002(3) 0.019(4) -0.0086(17)
O6 0.0169(19) 0.121(6) 0.0188(15) 0.003(3) -0.0002(14) 0.004(3)
S2A 0.0164(10) 0.0416(12) 0.0181(4) -0.0034(8) 0.0056(5) -0.0033(5)
O4A 0.055(5) 0.041(2) 0.0269(12) -0.002(3) 0.022(4) 0.001(2)
O5A 0.067(5) 0.040(2) 0.026(3) 0.002(3) 0.019(4) -0.0086(17)
O6A 0.0169(19) 0.121(6) 0.0188(15) 0.003(3) -0.0002(14) 0.004(3)
O8W 0.020(5) 0.042(6) 0.029(4) 0.008(3) 0.008(3) 0.006(3)

loop_
_atom_type_symbol
_atom_type_description
_atom_type_scat_dispersion_real
_atom_type_scat_dispersion_imag
_atom_type_scat_source
Mg Mg 0.1719 0.1771 'International Tables Vol C Tables 4.2.6.8 and 6.1.1.4'
S S 0.3331 0.5567 'International Tables Vol C Tables 4.2.6.8 and 6.1.1.4'
O O 0.0492 0.0322 'International Tables Vol C Tables 4.2.6.8 and 6.1.1.4'
N N 0.0311 0.0180 'International Tables Vol C Tables 4.2.6.8 and 6.1.1.4'
C C 0.0181 0.0091 'International Tables Vol C Tables 4.2.6.8 and 6.1.1.4'
H H 0.0000 0.0000 'International Tables Vol C Tables 4.2.6.8 and 6.1.1.4'

loop_
_geom_angle_atom_site_label_1
_geom_angle_atom_site_label_2
_geom_angle_atom_site_label_3
_geom_angle_site_symmetry_1
_geom_angle_site_symmetry_3
_geom_angle
_geom_angle_publ_flag
O2W Mg1 O2W 7_455 . 180.0 y
O2W Mg1 O1W 7_455 . 88.72(8) y
O2W Mg1 O1W . . 91.28(8) y
O2W Mg1 O1W 7_455 7_455 91.28(8) ?
O2W Mg1 O1W . 7_455 88.72(8) ?
O1W Mg1 O1W . 7_455 180.0 y
O2W Mg1 O3W 7_455 7_455 91.69(8) ?
O2W Mg1 O3W . 7_455 88.31(8) y
O1W Mg1 O3W . 7_455 88.07(8) y
O1W Mg1 O3W 7_455 7_455 91.93(8) ?
O2W Mg1 O3W 7_455 . 88.31(8) ?
O2W Mg1 O3W . . 91.69(8) y
O1W Mg1 O3W . . 91.93(8) y
O1W Mg1 O3W 7_455 . 88.07(8) ?
O3W Mg1 O3W 7_455 . 180.0 y
O1 S1 O2 . . 112.39(12) ?
O1 S1 O3 . . 113.50(12) ?
O2 S1 O3 . . 112.04(12) ?
O1 S1 C1 . . 104.89(11) ?
O2 S1 C1 . . 106.91(11) ?
O3 S1 C1 . . 106.42(12) ?
Mg1 O1W H1W . . 130(2) ?
Mg1 O1W H2W . . 120(2) ?
H1W O1W H2W . . 104(2) ?
Mg1 O2W H3W . . 129(2) ?
Mg1 O2W H4W . . 125(2) ?
H3W O2W H4W . . 104(2) ?
Mg1 O3W H5W . . 122(3) ?
Mg1 O3W H6W . . 124(3) ?
H5W O3W H6W . . 103(2) ?
H8W O4W H7W . . 101(2) ?
H9W O5W H10W . . 100(2) ?
H11W O6W H12W . . 103(2) ?
H13W O7W H14W . . 99(2) ?
N2 N1 C4 . . 119.8(2) ?
N2 N1 H1N . . 123(3) ?
C4 N1 H1N . . 117(3) ?
N1 N2 C7 . . 120.5(2) ?
C10 N3 H2N . . 119(3) ?
C10 N3 H3N . . 120(3) ?
H2N N3 H3N . . 120(4) ?
C2 C1 C6 . . 121.5(2) ?
C2 C1 S1 . . 121.0(2) ?
C6 C1 S1 . . 117.5(2) ?
C1 C2 C3 . . 119.4(3) ?
C1 C2 H2 . . 120.3 ?
C3 C2 H2 . . 120.3 ?
C2 C3 C4 . . 118.8(3) ?
C2 C3 H3 . . 120.6 ?
C4 C3 H3 . . 120.6 ?
C5 C4 C3 . . 121.6(3) ?
C5 C4 N1 . . 117.1(3) ?
C3 C4 N1 . . 121.3(2) ?
C6 C5 C4 . . 119.4(3) ?
C6 C5 H5 . . 120.3 ?
C4 C5 H5 . . 120.3 ?
C5 C6 C1 . . 119.2(3) ?
C5 C6 H6 . . 120.4 ?
C1 C6 H6 . . 120.4 ?
N2 C7 C8 . . 114.2(2) ?
N2 C7 C12 . . 127.1(3) ?
C8 C7 C12 . . 118.7(3) ?
C9 C8 C7 . . 121.9(3) ?
C9 C8 H8 . . 119.1 ?
C7 C8 H8 . . 119.1 ?
C8 C9 C10 . . 119.8(2) ?
C8 C9 S2A . . 114.8(5) ?
C10 C9 S2A . . 125.4(5) ?
C8 C9 S2 . . 117.9(3) ?
C10 C9 S2 . . 122.2(3) ?
N3 C10 C9 . . 123.7(3) ?
N3 C10 C11 . . 118.5(3) ?
C9 C10 C11 . . 117.8(2) ?
C12 C11 C10 . . 121.8(3) ?
C12 C11 H11 . . 119.1 ?
C10 C11 H11 . . 119.1 ?
C11 C12 C7 . . 120.0(3) ?
C11 C12 H12 . . 120.0 ?
C7 C12 H12 . . 120.0 ?
O5 S2 O4 . . 111.5(7) ?
O5 S2 O6 . . 113.3(6) ?
O4 S2 O6 . . 111.0(7) ?
O5 S2 C9 . . 105.2(6) ?
O4 S2 C9 . . 106.9(8) ?
O6 S2 C9 . . 108.6(5) ?
O4A S2A O5A . . 114.5(14) ?
O4A S2A O6A . . 116.7(15) ?
O5A S2A O6A . . 110.1(11) ?
O4A S2A C9 . . 102.3(15) ?
O5A S2A C9 . . 106.6(10) ?
O6A S2A C9 . . 105.3(9) ?
H16W O8W H15W . . 100.0 ?

loop_
_geom_bond_atom_site_label_1
_geom_bond_atom_site_label_2
_geom_bond_site_symmetry_2
_geom_bond_distance
_geom_bond_publ_flag
Mg1 O2W 7_455 2.0322(19) ?
Mg1 O2W . 2.0322(19) y
Mg1 O1W . 2.0472(18) y
Mg1 O1W 7_455 2.0472(18) ?
Mg1 O3W 7_455 2.0769(19) ?
Mg1 O3W . 2.0769(19) y
S1 O1 . 1.4544(19) ?
S1 O2 . 1.4624(19) ?
S1 O3 . 1.464(2) ?
S1 C1 . 1.776(3) ?
O1W H1W . 0.867(10) ?
O1W H2W . 0.873(10) ?
O2W H3W . 0.868(10) ?
O2W H4W . 0.869(10) ?
O3W H5W . 0.870(10) ?
O3W H6W . 0.871(10) ?
O4W H8W . 0.870(10) ?
O4W H7W . 0.874(10) ?
O5W H9W . 0.872(10) ?
O5W H10W . 0.874(10) ?
O6W H11W . 0.868(10) ?
O6W H12W . 0.871(10) ?
O7W H13W . 0.887(10) ?
O7W H14W . 0.879(10) ?
N1 N2 . 1.294(4) y
N1 C4 . 1.413(3) y
N1 H1N . 0.84(4) ?
N2 C7 . 1.342(4) y
N3 C10 . 1.309(4) y
N3 H2N . 0.87(4) ?
N3 H3N . 0.84(5) ?
C1 C2 . 1.388(4) ?
C1 C6 . 1.396(4) ?
C2 C3 . 1.391(4) ?
C2 H2 . 0.9500 ?
C3 C4 . 1.397(4) ?
C3 H3 . 0.9500 ?
C4 C5 . 1.391(4) ?
C5 C6 . 1.383(4) ?
C5 H5 . 0.9500 ?
C6 H6 . 0.9500 ?
C7 C8 . 1.419(4) ?
C7 C12 . 1.438(4) ?
C8 C9 . 1.360(4) ?
C8 H8 . 0.9500 ?
C9 C10 . 1.441(4) ?
C9 S2A . 1.775(9) ?
C9 S2 . 1.789(6) ?
C10 C11 . 1.446(4) ?
C11 C12 . 1.345(4) ?
C11 H11 . 0.9500 ?
C12 H12 . 0.9500 ?
S2 O5 . 1.451(6) ?
S2 O4 . 1.452(6) ?
S2 O6 . 1.465(6) ?
S2A O4A . 1.444(9) ?
S2A O5A . 1.445(9) ?
S2A O6A . 1.445(9) ?
O8W H16W . 0.8927 ?
O8W H15W . 0.8807 ?

loop_
_geom_hbond_atom_site_label_D
_geom_hbond_atom_site_label_H
_geom_hbond_atom_site_label_A
_geom_hbond_site_symmetry_A
_geom_hbond_distance_DH
_geom_hbond_distance_HA
_geom_hbond_distance_DA
_geom_hbond_angle_DHA
N1 H1N O7W . 0.84(4) 1.99(5) 2.80(2) 164(4)
N1 H1N O8W . 0.84(4) 2.00(6) 2.83(4) 170(4)
N3 H2N O5W 3_545 0.87(4) 2.02(4) 2.881(3) 174(4)
N3 H3N O6 . 0.84(5) 2.03(5) 2.700(7) 137(4)
N3 H3N O6A . 0.84(5) 2.10(5) 2.763(14) 136(4)
O1W H1W O3 . 0.867(10) 1.917(12) 2.769(3) 167(3)
O1W H2W O1 4_444 0.873(10) 1.842(11) 2.714(3) 177(4)
O2W H3W O4W . 0.868(10) 1.880(12) 2.727(3) 165(3)
O2W H4W O2 4_454 0.869(10) 1.948(12) 2.812(3) 173(4)
O3W H5W O4W 1_545 0.870(10) 1.848(13) 2.707(3) 169(4)
O3W H6W O6 8_455 0.871(10) 2.038(15) 2.897(6) 169(4)
O3W H6W O6A 8_455 0.871(10) 2.18(2) 2.983(11) 153(3)
O4W H8W O5W . 0.870(10) 1.952(15) 2.803(3) 166(4)
O4W H7W O6W . 0.874(10) 1.859(14) 2.706(3) 162(3)
O5W H10W O2 7_455 0.874(10) 2.16(3) 2.829(3) 133(3)
O5W H9W O3 7_465 0.872(10) 1.985(14) 2.820(3) 160(3)
O5W H10W O3 6_566 0.874(10) 2.52(3) 3.251(3) 141(3)
O6W H11W O4 8_455 0.868(10) 2.175(19) 3.028(13) 167(4)
O6W H11W O4A 8_455 0.868(10) 1.94(3) 2.81(2) 174(4)
O6W H12W O5 8_465 0.871(10) 2.016(15) 2.878(8) 170(5)
O6W H12W O5A 8_465 0.871(10) 2.43(2) 3.276(14) 163(4)
O6W H12W O6A 8_465 0.871(10) 2.52(3) 3.220(17) 139(4)
O7W H13W O5 6_565 0.887(10) 2.35(6) 2.89(2) 119(5)
O7W H14W O6W 3_545 0.879(10) 2.52(3) 3.354(18) 159(5)
O7W H14W O4 6 0.879(10) 2.35(5) 2.92(2) 123(4)
O8W H16W O5A 6_565 0.89 2.01 2.87(4) 162.7
O8W H15W O4A 6 0.88 2.18 2.81(4) 127.7

loop_
_geom_torsion_atom_site_label_1
_geom_torsion_atom_site_label_2
_geom_torsion_atom_site_label_3
_geom_torsion_atom_site_label_4
_geom_torsion_site_symmetry_1
_geom_torsion_site_symmetry_2
_geom_torsion_site_symmetry_3
_geom_torsion_site_symmetry_4
_geom_torsion
_geom_torsion_publ_flag
C4 N1 N2 C7 . . . . -179.3(2) ?
O1 S1 C1 C2 . . . . 137.8(2) ?
O2 S1 C1 C2 . . . . -102.7(2) ?
O3 S1 C1 C2 . . . . 17.3(2) ?
O1 S1 C1 C6 . . . . -40.8(2) ?
O2 S1 C1 C6 . . . . 78.7(2) ?
O3 S1 C1 C6 . . . . -161.37(19) ?
C6 C1 C2 C3 . . . . 1.1(4) ?
S1 C1 C2 C3 . . . . -177.5(2) ?
C1 C2 C3 C4 . . . . -0.2(4) ?
C2 C3 C4 C5 . . . . -0.5(4) ?
C2 C3 C4 N1 . . . . 178.4(2) ?
N2 N1 C4 C5 . . . . 178.2(2) ?
N2 N1 C4 C3 . . . . -0.8(4) ?
C3 C4 C5 C6 . . . . 0.4(4) ?
N1 C4 C5 C6 . . . . -178.6(2) ?
C4 C5 C6 C1 . . . . 0.5(4) ?
C2 C1 C6 C5 . . . . -1.2(4) ?
S1 C1 C6 C5 . . . . 177.4(2) ?
N1 N2 C7 C8 . . . . -179.2(2) ?
N1 N2 C7 C12 . . . . 0.5(4) ?
N2 C7 C8 C9 . . . . 179.6(3) ?
C12 C7 C8 C9 . . . . -0.1(4) ?
C7 C8 C9 C10 . . . . 0.1(4) ?
C7 C8 C9 S2A . . . . 179.7(7) ?
C7 C8 C9 S2 . . . . -177.1(4) ?
C8 C9 C10 N3 . . . . -179.9(3) ?
S2A C9 C10 N3 . . . . 0.6(8) ?
S2 C9 C10 N3 . . . . -2.8(5) ?
C8 C9 C10 C11 . . . . -0.2(4) ?
S2A C9 C10 C11 . . . . -179.6(7) ?
S2 C9 C10 C11 . . . . 177.0(4) ?
N3 C10 C11 C12 . . . . 180.0(3) ?
C9 C10 C11 C12 . . . . 0.2(4) ?
C10 C11 C12 C7 . . . . -0.1(4) ?
N2 C7 C12 C11 . . . . -179.5(3) ?
C8 C7 C12 C11 . . . . 0.1(4) ?
C8 C9 S2 O5 . . . . -66.3(6) ?
C10 C9 S2 O5 . . . . 116.5(5) ?
C8 C9 S2 O4 . . . . 52.3(7) ?
C10 C9 S2 O4 . . . . -124.9(6) ?
C8 C9 S2 O6 . . . . 172.1(5) ?
C10 C9 S2 O6 . . . . -5.1(8) ?
C8 C9 S2A O4A . . . . 73.9(12) ?
C10 C9 S2A O4A . . . . -106.6(11) ?
C8 C9 S2A O5A . . . . -46.7(12) ?
C10 C9 S2A O5A . . . . 132.8(9) ?
C8 C9 S2A O6A . . . . -163.7(9) ?
C10 C9 S2A O6A . . . . 15.8(13) ?
